data_7004985
loop_
_publ_author_name
'Hitchcock, Peter B.'
'Lappert, Michael F.'
'Merle, Philippe G.'

_publ_section_title
;
 Synthesis and structures of selected benzamidinates of Li, Na, Al, Zr
 and Sn(II) using the C1-symmetric ligands [N(SiMe3)C(C6H4Me-4 or
 Ph)NPh]-.
;
_journal_issue 5
_journal_name_full 'Dalton transactions (Cambridge, England : 2003)'
_journal_page_first 585
_journal_page_last 594
_journal_paper_doi 10.1039/b614351b
_journal_year 2007
_chemical_compound_source 'synthesis as described'
_chemical_formula_moiety 'C14 H14 N2'
_chemical_formula_sum 'C14 H14 N2'
_chemical_formula_weight 210.27
_chemical_name_common '[PhNC(NH2)(C6H4Me)]'
_chemical_name_systematic
;
?
;
_space_group_IT_number 14
_symmetry_cell_setting monoclinic
_symmetry_Int_Tables_number 14
_symmetry_space_group_name_Hall '-P 2ybc'
_symmetry_space_group_name_H-M 'P 1 21/c 1'
_atom_sites_solution_hydrogens geom
_atom_sites_solution_primary direct
_atom_sites_solution_secondary difmap
_audit_conform_dict_location ftp://ftp.iucr.org/cifdics/cif_core.dic
_audit_conform_dict_name cif_core.dic
_audit_conform_dict_version 2.1
_audit_creation_date 2000-06-16T10:43:03-00:00
_audit_creation_method 'WinGX routine CIF_UPDATE'
_cell_angle_alpha 90
_cell_angle_beta 102.654(6)
_cell_angle_gamma 90
_cell_formula_units_Z 4
_cell_length_a 6.6672(5)
_cell_length_b 17.708(2)
_cell_length_c 10.1078(9)
_cell_measurement_reflns_used 12074
_cell_measurement_temperature 173(2)
_cell_measurement_theta_max 25.028
_cell_measurement_theta_min 3.705
_cell_measurement_wavelength 0.71073
_cell_volume 1164.37(19)
_computing_cell_refinement 'HKL Scalepack (Otwinowski & Minor 1997)'
_computing_data_reduction 'HKL Denzo and Scalepack (Otwinowski & Minor 1997)'
_computing_molecular_graphics 'Ortep-3 for Windows (Farrugia, 1997)'
_computing_publication_material 'WinGX publication routines (Farrugia, 1999)'
_computing_structure_refinement 'SHELXL-97 (Sheldrick, 1997)'
_diffrn_ambient_temperature 173(2)
_diffrn_measured_fraction_theta_full 0.953
_diffrn_measured_fraction_theta_max 0.953
_diffrn_measurement_device KappaCCD
_diffrn_measurement_method CCD
_diffrn_radiation_monochromator graphite
_diffrn_radiation_probe x-ray
_diffrn_radiation_type MoK\a
_diffrn_radiation_wavelength 0.71073
_diffrn_reflns_av_R_equivalents 0.0653
_diffrn_reflns_av_unetI/netI 0.069
_diffrn_reflns_limit_h_max 7
_diffrn_reflns_limit_h_min -7
_diffrn_reflns_limit_k_max 21
_diffrn_reflns_limit_k_min -21
_diffrn_reflns_limit_l_max 12
_diffrn_reflns_limit_l_min -11
_diffrn_reflns_number 6024
_diffrn_reflns_theta_full 25.19
_diffrn_reflns_theta_max 25.19
_diffrn_reflns_theta_min 3.89
_exptl_absorpt_coefficient_mu 0.072
_exptl_absorpt_correction_type none
_exptl_crystal_colour colourless
_exptl_crystal_density_diffrn 1.199
_exptl_crystal_density_method 'not measured'
_exptl_crystal_description plate
_exptl_crystal_F_000 448
_exptl_crystal_size_max 0.4
_exptl_crystal_size_mid 0.3
_exptl_crystal_size_min 0.05
_refine_diff_density_max 0.208
_refine_diff_density_min -0.252
_refine_diff_density_rms 0.048
_refine_ls_extinction_method none
_refine_ls_goodness_of_fit_ref 1.049
_refine_ls_hydrogen_treatment refall
_refine_ls_matrix_type full
_refine_ls_number_parameters 201
_refine_ls_number_reflns 1981
_refine_ls_number_restraints 0
_refine_ls_restrained_S_all 1.049
_refine_ls_R_factor_all 0.0768
_refine_ls_R_factor_gt 0.0557
_refine_ls_shift/su_max 0.002
_refine_ls_shift/su_mean 0
_refine_ls_structure_factor_coef Fsqd
_refine_ls_weighting_details 'calc w=1/[\s^2^(Fo^2^)+(0.0783P)^2^+0.2960P] where P=(Fo^2^+2Fc^2^)/3'
_refine_ls_weighting_scheme calc
_refine_ls_wR_factor_gt 0.1404
_refine_ls_wR_factor_ref 0.1538
_reflns_number_gt 1487
_reflns_number_total 1981
_reflns_threshold_expression >2sigma(I)
_cod_data_source_file b614351b.txt
_cod_data_source_block (11)-jun1900
_cod_original_cell_volume 1164.38(19)
_cod_original_sg_symbol_H-M P2(1)/c
_cod_database_code 7004985

loop_
_symmetry_equiv_pos_as_xyz
'x, y, z'
'-x, y+1/2, -z+1/2'
'-x, -y, -z'
'x, -y-1/2, z-1/2'

loop_
_atom_site_label
_atom_site_type_symbol
_atom_site_fract_x
_atom_site_fract_y
_atom_site_fract_z
_atom_site_U_iso_or_equiv
_atom_site_adp_type
_atom_site_occupancy
_atom_site_symmetry_multiplicity
_atom_site_calc_flag
_atom_site_refinement_flags
_atom_site_disorder_assembly
_atom_site_disorder_group
N1 N 0.4563(3) 0.28788(10) 0.08888(16) 0.0322(5) Uani 1 1 d . . .
N2 N 0.4996(3) 0.27043(12) 0.32252(18) 0.0403(5) Uani 1 1 d . . .
H2B H 0.615(4) 0.3010(15) 0.339(2) 0.046(7) Uiso 1 1 d . . .
H2A H 0.467(3) 0.2503(13) 0.395(2) 0.038(6) Uiso 1 1 d . . .
C1 C 0.4070(3) 0.25573(12) 0.19264(19) 0.0299(5) Uani 1 1 d . . .
C2 C 0.2331(3) 0.20088(12) 0.16862(19) 0.0302(5) Uani 1 1 d . . .
C3 C 0.1728(3) 0.16520(13) 0.0431(2) 0.0342(5) Uani 1 1 d . . .
H3 H 0.257(3) 0.1732(13) -0.027(2) 0.035(5) Uiso 1 1 d . . .
C4 C 0.0011(3) 0.11915(13) 0.0155(2) 0.0369(6) Uani 1 1 d . . .
H4 H -0.045(3) 0.0954(14) -0.075(2) 0.049(7) Uiso 1 1 d . . .
C5 C -0.1180(3) 0.10769(12) 0.1105(2) 0.0362(6) Uani 1 1 d . . .
C6 C -0.0567(3) 0.14264(13) 0.2360(2) 0.0380(6) Uani 1 1 d . . .
H6 H -0.144(4) 0.1369(14) 0.308(2) 0.048(6) Uiso 1 1 d . . .
C7 C 0.1170(3) 0.18780(13) 0.2655(2) 0.0355(6) Uani 1 1 d . . .
H7 H 0.164(3) 0.2110(13) 0.360(2) 0.040(6) Uiso 1 1 d . . .
C8 C -0.3069(4) 0.05852(17) 0.0793(3) 0.0491(7) Uani 1 1 d . . .
H8C H -0.265(6) 0.002(3) 0.095(4) 0.118(14) Uiso 1 1 d . . .
H8B H -0.403(6) 0.065(2) 0.132(4) 0.097(12) Uiso 1 1 d . . .
H8A H -0.384(6) 0.063(2) -0.012(4) 0.112(13) Uiso 1 1 d . . .
C9 C 0.6128(3) 0.34409(12) 0.11258(18) 0.0313(5) Uani 1 1 d . . .
C10 C 0.8055(3) 0.32829(14) 0.0887(2) 0.0373(6) Uani 1 1 d . . .
H10 H 0.827(4) 0.2776(15) 0.061(3) 0.058(8) Uiso 1 1 d . . .
C11 C 0.9540(4) 0.38411(15) 0.1018(2) 0.0431(6) Uani 1 1 d . . .
H11 H 1.092(4) 0.3707(16) 0.082(3) 0.061(8) Uiso 1 1 d . . .
C12 C 0.9119(4) 0.45703(14) 0.1380(2) 0.0427(6) Uani 1 1 d . . .
H12 H 1.022(4) 0.4959(15) 0.142(2) 0.052(7) Uiso 1 1 d . . .
C13 C 0.7202(4) 0.47297(15) 0.1624(2) 0.0451(6) Uani 1 1 d . . .
H13 H 0.682(4) 0.5243(16) 0.183(2) 0.052(7) Uiso 1 1 d . . .
C14 C 0.5715(4) 0.41735(14) 0.1497(2) 0.0417(6) Uani 1 1 d . . .
H14 H 0.427(4) 0.4298(15) 0.164(3) 0.058(7) Uiso 1 1 d . . .

loop_
_atom_site_aniso_label
_atom_site_aniso_U_11
_atom_site_aniso_U_22
_atom_site_aniso_U_33
_atom_site_aniso_U_23
_atom_site_aniso_U_13
_atom_site_aniso_U_12
N1 0.0333(10) 0.0375(11) 0.0263(9) -0.0018(7) 0.0072(7) -0.0055(8)
N2 0.0395(12) 0.0555(14) 0.0248(10) 0.0029(9) 0.0048(8) -0.0145(10)
C1 0.0289(11) 0.0341(12) 0.0263(11) -0.0017(8) 0.0056(8) 0.0014(9)
C2 0.0298(11) 0.0321(11) 0.0279(11) 0.0017(8) 0.0045(8) 0.0004(9)
C3 0.0337(12) 0.0403(12) 0.0290(11) -0.0008(9) 0.0076(9) -0.0005(10)
C4 0.0368(13) 0.0372(13) 0.0349(12) -0.0054(10) 0.0036(9) -0.0021(10)
C5 0.0347(12) 0.0326(12) 0.0402(13) 0.0017(9) 0.0056(9) -0.0011(10)
C6 0.0371(13) 0.0389(13) 0.0399(12) 0.0012(10) 0.0127(10) -0.0040(10)
C7 0.0379(12) 0.0391(13) 0.0305(12) -0.0011(9) 0.0095(9) -0.0052(10)
C8 0.0370(15) 0.0502(17) 0.0574(17) 0.0002(13) 0.0044(13) -0.0112(12)
C9 0.0326(11) 0.0374(12) 0.0229(10) 0.0027(8) 0.0042(8) -0.0051(9)
C10 0.0358(13) 0.0375(13) 0.0382(12) -0.0017(10) 0.0074(9) -0.0017(11)
C11 0.0329(13) 0.0547(16) 0.0425(13) -0.0025(11) 0.0102(10) -0.0054(11)
C12 0.0438(14) 0.0447(15) 0.0388(13) 0.0013(10) 0.0070(10) -0.0118(12)
C13 0.0461(15) 0.0362(14) 0.0524(15) -0.0031(11) 0.0092(11) -0.0025(12)
C14 0.0352(14) 0.0435(14) 0.0473(14) -0.0045(11) 0.0104(10) -0.0022(11)

loop_
_atom_type_symbol
_atom_type_description
_atom_type_scat_dispersion_real
_atom_type_scat_dispersion_imag
_atom_type_scat_source
C C 0.0033 0.0016 'International Tables Vol C Tables 4.2.6.8 and 6.1.1.4'
H H 0 0 'International Tables Vol C Tables 4.2.6.8 and 6.1.1.4'
N N 0.0061 0.0033 'International Tables Vol C Tables 4.2.6.8 and 6.1.1.4'

loop_
_geom_angle_atom_site_label_1
_geom_angle_atom_site_label_2
_geom_angle_atom_site_label_3
_geom_angle
_geom_angle_site_symmetry_1
_geom_angle_site_symmetry_3
_geom_angle_publ_flag
C1 N1 C9 118.48(16) . . ?
N1 C1 N2 124.0(2) . . ?
N1 C1 C2 118.68(17) . . ?
N2 C1 C2 117.27(18) . . ?
C7 C2 C3 118.00(19) . . ?
C7 C2 C1 121.69(18) . . ?
C3 C2 C1 120.14(17) . . ?
C4 C3 C2 120.80(19) . . ?
C3 C4 C5 121.3(2) . . ?
C4 C5 C6 117.9(2) . . ?
C4 C5 C8 121.2(2) . . ?
C6 C5 C8 120.9(2) . . ?
C7 C6 C5 121.2(2) . . ?
C6 C7 C2 120.8(2) . . ?
C10 C9 C14 118.7(2) . . ?
C10 C9 N1 120.2(2) . . ?
C14 C9 N1 120.98(19) . . ?
C11 C10 C9 120.7(2) . . ?
C10 C11 C12 120.5(2) . . ?
C13 C12 C11 119.0(2) . . ?
C14 C13 C12 120.6(2) . . ?
C13 C14 C9 120.5(2) . . ?

loop_
_geom_bond_atom_site_label_1
_geom_bond_atom_site_label_2
_geom_bond_distance
_geom_bond_site_symmetry_2
_geom_bond_publ_flag
N1 C1 1.297(3) . ?
N1 C9 1.424(3) . ?
N2 C1 1.348(3) . ?
C1 C2 1.491(3) . ?
C2 C7 1.395(3) . ?
C2 C3 1.395(3) . ?
C3 C4 1.383(3) . ?
C4 C5 1.389(3) . ?
C5 C6 1.391(3) . ?
C5 C8 1.506(3) . ?
C6 C7 1.385(3) . ?
C9 C10 1.386(3) . ?
C9 C14 1.394(3) . ?
C10 C11 1.385(3) . ?
C11 C12 1.388(4) . ?
C12 C13 1.383(4) . ?
C13 C14 1.383(3) . ?

loop_
_cod_related_entry_id
_cod_related_entry_database
_cod_related_entry_code
1 ChemSpider 302954
